data_9003881
loop_
_publ_author_name
'Dobelin, N.'
'Reznitsky, L. Z.'
'Sklyarov, E. V.'
'Armbruster, T.'
'Medenbach, O.'

_publ_section_title
;
 Schreyerite, V2Ti3O9: New occurrence and crystal structure
;
_journal_name_full 'American Mineralogist'
_journal_page_first 196
_journal_page_last 202
_journal_paper_doi 10.2138/am.2006.1893
_journal_volume 91
_journal_year 2006
_chemical_compound_source 'Sludyanka complex at the southern shore of Lake Baikal, Russia'
_chemical_formula_sum 'Cr0.158 Fe0.036 O9 Ti2.535 V2.254'
_chemical_name_mineral Schreyerite
_space_group_IT_number 15
_symmetry_space_group_name_Hall '-C 2yc'
_symmetry_space_group_name_H-M 'C 1 2/c 1'
_cell_angle_alpha 90
_cell_angle_beta 106.636
_cell_angle_gamma 90
_cell_length_a 17.102
_cell_length_b 5.0253
_cell_length_c 7.0579
_cell_formula_units_Z 4
_cell_volume 581.185
_database_code_amcsd 0004005
_exptl_crystal_density_diffrn 4.462
_cod_original_formula_sum 'V2.254 Cr.158 Fe.036 Ti2.535 O9'
_cod_database_code 9003881

loop_
_space_group_symop_operation_xyz
x,y,z
1/2+x,1/2+y,z
x,-y,1/2+z
1/2+x,1/2-y,1/2+z
-x,y,1/2-z
1/2-x,1/2+y,1/2-z
-x,-y,-z
1/2-x,1/2-y,-z

loop_
_atom_site_aniso_label
_atom_site_aniso_U_11
_atom_site_aniso_U_22
_atom_site_aniso_U_33
_atom_site_aniso_U_12
_atom_site_aniso_U_13
_atom_site_aniso_U_23
V3 0.01010 0.00680 0.00530 -0.00110 0.00050 0.00030
Cr3 0.01010 0.00680 0.00530 -0.00110 0.00050 0.00030
Fe3 0.01010 0.00680 0.00530 -0.00110 0.00050 0.00030
Ti1 0.00350 0.00210 0.00320 0.00030 0.00090 0.00000
V1 0.00350 0.00210 0.00320 0.00030 0.00090 0.00000
Ti2 0.00720 0.00580 0.00740 0.00070 0.00070 -0.00110
V2 0.00720 0.00580 0.00740 0.00070 0.00070 -0.00110
O1 0.00400 0.00490 0.00890 -0.00050 0.00170 -0.00080
O2 0.00550 0.00510 0.00910 0.00050 0.00340 0.00040
O3 0.00610 0.00410 0.00510 -0.00040 0.00160 -0.00060
O4 0.00810 0.00630 0.00580 -0.00160 0.00250 -0.00050
O5 0.00700 0.00300 0.00390 0.00000 0.00180 0.00000

loop_
_atom_site_label
_atom_site_fract_x
_atom_site_fract_y
_atom_site_fract_z
_atom_site_occupancy
_atom_site_U_iso_or_equiv
V3 -0.07555 -0.50100 0.10036 0.89300 0.00775
Cr3 -0.07555 -0.50100 0.10036 0.07900 0.00775
Fe3 -0.07555 -0.50100 0.10036 0.01800 0.00775
Ti1 0.00000 0.00000 0.00000 0.84500 0.00295
V1 0.00000 0.00000 0.00000 0.15600 0.00295
Ti2 -0.21608 0.00670 -0.07227 0.84500 0.00709
V2 -0.21608 0.00670 -0.07227 0.15600 0.00709
O1 -0.10850 0.15850 -0.02030 1.00000 0.00595
O2 -0.17420 -0.33160 0.07310 1.00000 0.00633
O3 -0.04740 -0.34630 -0.13000 1.00000 0.00507
O4 -0.22620 -0.16790 -0.31900 1.00000 0.00659
O5 0.00000 0.19650 -0.25000 1.00000 0.00469

loop_
_cod_related_entry_id
_cod_related_entry_database
_cod_related_entry_code
1 AMCSD 0004005
